data_4502058
loop_
_publ_author_name
'Lapidus, Saul H.'
'Stephens, Peter W.'
'Arora, Kapildev K.'
'Shattock, Tanise R.'
'Zaworotko, Michael J.'

_publ_section_title
;
 A Comparison of Cocrystal Structure Solutions from Powder and Single
 Crystal Techniques
;
_journal_issue 10
_journal_name_full 'Crystal Growth &amp; Design'
_journal_page_first 4630
_journal_paper_doi 10.1021/cg1009237
_journal_volume 10
_journal_year 2010
_chemical_formula_moiety ' C7 H6 O3, C7 H5 O3, C12 H13 N2'
_chemical_formula_sum 'C26 H24 N2 O6'
_chemical_formula_weight 460.47
_chemical_name_common '2:1 Complex of 4HBA + BPEA'
_chemical_name_systematic
;
 2:1 Complex of 4-hydroxybenzoic acid and 1,2-bis(4-pyridine)ethane 
;
_space_group_IT_number 14
_symmetry_cell_setting monoclinic
_symmetry_space_group_name_Hall '-P 2ybc'
_symmetry_space_group_name_H-M 'P 1 21/c 1'
_cell_angle_alpha 90
_cell_angle_beta 103.787(31)
_cell_angle_gamma 90
_cell_formula_units_Z 4
_cell_length_a 7.58717(23)
_cell_length_b 23.94380(72)
_cell_length_c 12.58295(38)
_cell_measurement_temperature 300
_cell_volume 2220.0(3)
_computing_cell_refinement TOPAS-Academic
_computing_data_collection SPEC
_computing_data_reduction TOPAS-Academic
_computing_structure_refinement TOPAS-Academic
_computing_structure_solution TOPAS-Academic
_diffrn_ambient_temperature 300
_diffrn_detector 'NaI scintillation counter'
_diffrn_measurement_device_type 'Huber diffractometer'
_diffrn_radiation_monochromator 'Si(111) channel cut'
_diffrn_radiation_type synchrotron
_diffrn_radiation_wavelength 0.698609
_diffrn_source synchrotron
_pd_block_diffractogram_id Saul_8
_pd_instr_location
;
X16C, National Synchrotron Light Source, Brookhaven National Laboratory
;
_pd_meas_2theta_range_inc 0.005
_pd_meas_2theta_range_max 31.715
_pd_meas_2theta_range_min 2.0
_pd_meas_number_of_points 5944
_pd_meas_scan_method step
_pd_proc_2theta_range_inc 0.005
_pd_proc_2theta_range_max 31.715
_pd_proc_2theta_range_min 2.0
_pd_proc_ls_background_function
;
Chebyshev polynomial with 10 coefficients
;
_pd_proc_ls_pref_orient_corr
;
none
;
_pd_proc_ls_profile_function
;
Simple_Axial_model function with Rp=9999,Rs=330 in TOPAS-Academic
;
_pd_proc_ls_prof_R_factor 0.05777
_pd_proc_ls_prof_wR_expected 0.02707
_pd_proc_ls_prof_wR_factor 0.06414
_pd_proc_wavelength 0.698609
_pd_spec_mounting
;
capillary
;
_pd_spec_mount_mode transmission
_pd_spec_shape cylinder
_refine_ls_goodness_of_fit_all 2.370
_refine_ls_number_parameters 69
_refine_ls_weighting_details 1/(sigma*sigma)
_refine_ls_weighting_scheme sigma
_cod_data_source_file cg1009237_si_008.cif
_cod_data_source_block Saul_8
_cod_depositor_comments
;
The following automatic conversions were performed:

'_symmetry_cell_setting' value 'Monoclinic' changed to 'monoclinic'
according to /home/saulius/struct/CIF-dictionaries/cif_core.dic
dictionary named 'cif_core.dic' version 2.4.2 from 2011-04-26.

Automatic conversion script
Id: cif_fix_values 1715 2011-07-08 13:25:40Z adriana 
;
_cod_original_cell_volume 2220.03(32)
_cod_original_sg_symbol_H-M P2(1)/c
_cod_database_code 4502058

loop_
_symmetry_equiv_pos_site_id
_symmetry_equiv_pos_as_xyz
1 '-x, -y, -z'
2 '-x, y+1/2, -z+1/2'
3 'x, -y+1/2, z+1/2'
4 'x, y, z'

loop_
_atom_site_label
_atom_site_type_symbol
_atom_site_symmetry_multiplicity
_atom_site_fract_x
_atom_site_fract_y
_atom_site_fract_z
_atom_site_occupancy
_atom_site_B_iso_or_equiv
C1 C 0 0.8541991 0.4615221 0.1514093 1 4.116(82)
C6 C 0 0.9293721 0.5014133 0.2285095 1 4.116(82)
C5 C 0 1.011621 0.4854243 0.3344016 1 4.116(82)
C4 C 0 1.018698 0.4295441 0.3631935 1 4.116(82)
C3 C 0 0.9435248 0.3896529 0.2860933 1 4.116(82)
C2 C 0 0.8612754 0.4056419 0.1802013 1 4.116(82)
C7 C 0 0.7621947 0.4794074 0.03295814 1 4.116(82)
O2 O 0 0.6653762 0.4473751 -0.02774138 1 4.116(82)
O1 O 0 0.7992906 0.5308383 0.006973373 1 4.116(82)
O3 O 0 1.100541 0.4182457 0.4668979 1 4.116(82)
H6 H 0 0.9247699 0.5377553 0.2097845 1 4.116(82)
H5 H 0 1.060511 0.5113678 0.384544 1 4.116(82)
H2 H 0 0.8123863 0.3796984 0.1300588 1 4.116(82)
H3 H 0 0.9481269 0.3533109 0.3048183 1 4.116(82)
H1O H 0 0.7414219 0.5382659 -0.06272374 1 4.116(82)
H3O H 0 1.099317 0.381198 0.4787852 1 4.116(82)
C11 C 0 -0.191569 0.8001669 -0.1972552 1 4.116(82)
C12 C 0 -0.2250381 0.7633089 -0.284479 1 4.116(82)
C13 C 0 -0.3257327 0.7803643 -0.3859253 1 4.116(82)
C14 C 0 -0.3929582 0.8342775 -0.4001478 1 4.116(82)
C15 C 0 -0.3594892 0.8711355 -0.312924 1 4.116(82)
C16 C 0 -0.2587946 0.8540802 -0.2114777 1 4.116(82)
C17 C 0 -0.07893171 0.7810888 -0.08377704 1 4.116(82)
O12 O 0 -0.0198746 0.7293518 -0.08721408 1 4.116(82)
O11 O 0 -0.05404798 0.8117806 -0.006068369 1 4.116(82)
O13 O 0 -0.4901202 0.8512796 -0.4973493 1 4.116(82)
H12 H 0 -0.1813176 0.7282462 -0.2752294 1 4.116(82)
H13 H 0 -0.3474994 0.7563935 -0.4426518 1 4.116(82)
H16 H 0 -0.2370278 0.8780509 -0.1547512 1 4.116(82)
H15 H 0 -0.4032096 0.9061983 -0.3221737 1 4.116(82)
H13O H 0 -0.523767 0.8871127 -0.4933342 1 4.116(82)
H12O H 0 0.04519309 0.7190274 -0.02061026 1 4.116(82)
C42 C 0 0.3168145 0.7229934 0.2809595 1 4.116(82)
C41 C 0 0.2254234 0.7369966 0.1755173 1 4.116(82)
N32 N 0 0.1366087 0.6976329 0.1078904 1 4.116(82)
C40 C 0 0.13623 0.6447188 0.1422963 1 4.116(82)
C39 C 0 0.2276211 0.6307156 0.2477385 1 4.116(82)
C38 C 0 0.3194035 0.6713947 0.3176251 1 4.116(82)
C37 C 0 0.4226137 0.6555806 0.4367036 1 4.116(82)
C36 C 0 0.3529004 0.6078119 0.4886655 1 4.116(82)
C33 C 0 0.452715 0.5913912 0.6063683 1 4.116(82)
C32 C 0 0.4481394 0.5366834 0.6410792 1 4.116(82)
C31 C 0 0.5375435 0.5219753 0.7465058 1 4.116(82)
N31 N 0 0.6284844 0.5606817 0.8149349 1 4.116(82)
C35 C 0 0.632912 0.6136206 0.7813464 1 4.116(82)
C34 C 0 0.5435079 0.6283287 0.6759198 1 4.116(82)
H41 H 0 0.2256779 0.7725594 0.1523936 1 4.116(82)
H42 H 0 0.3754746 0.7501965 0.3248335 1 4.116(82)
H40 H 0 0.0765389 0.618263 0.09684517 1 4.116(82)
H39 H 0 0.2273666 0.5951528 0.2708622 1 4.116(82)
H34 H 0 0.548508 0.6641721 0.6553007 1 4.116(82)
H35 H 0 0.6940322 0.6396346 0.8273366 1 4.116(82)
H32 H 0 0.3870192 0.5106694 0.5950889 1 4.116(82)
H31 H 0 0.5345677 0.4863959 0.7690802 1 4.116(82)
H37B H 0 0.5372195 0.6470597 0.4344958 1 4.116(82)
H37A H 0 0.4181952 0.6856202 0.4789839 1 4.116(82)
H36B H 0 0.3573404 0.5779923 0.4458371 1 4.116(82)
H36A H 0 0.2381826 0.6165034 0.4903294 1 4.116(82)

loop_
_atom_type_symbol
_atom_type_description
_atom_type_scat_dispersion_real
_atom_type_scat_dispersion_imag
_atom_type_scat_source
C C 0.0033 0.0016 'International Tables Vol C Tables 4.2.6.8 and 6.1.1.4'
H H 0.0000 0.0000 'International Tables Vol C Tables 4.2.6.8 and 6.1.1.4'
N N 0.0061 0.0033 'International Tables Vol C Tables 4.2.6.8 and 6.1.1.4'
O O 0.0106 0.0060 'International Tables Vol C Tables 4.2.6.8 and 6.1.1.4'

loop_
_geom_angle_atom_site_label_1
_geom_angle_atom_site_label_2
_geom_angle_atom_site_label_3
_geom_angle
_geom_angle_publ_flag
C7 O1 H1O 110.00 no
C4 O3 H3O 110.00 no
C17 O12 H12O 110.00 no
C14 O13 H13O 110.00 no
C31 N31 C35 120.00 yes
C40 N32 C41 120.00 yes
N31 C31 C32 120.00 yes
C31 C32 C33 120.00 no
C34 C33 C36 121.69(17) no
C32 C33 C36 120.00 no
C32 C33 C34 118.31(17) no
C33 C34 C35 121.69(17) no
N31 C35 C34 120.00 yes
C33 C36 C37 118.43(84) no
C36 C37 C38 117.50(82) no
C39 C38 C42 118.31(17) no
C37 C38 C39 120.00 no
C37 C38 C42 121.69(17) no
C38 C39 C40 120.00 no
N32 C40 C39 120.00 yes
N32 C41 C42 120.00 yes
C38 C42 C41 121.69(17) no
N31 C31 H31 120.00 no
C32 C31 H31 120.00 no
C33 C32 H32 120.00 no
C31 C32 H32 120.00 no
C35 C34 H34 118.00 no
C33 C34 H34 120.00 no
N31 C35 H35 120.00 no
C34 C35 H35 120.00 no
C37 C36 H36B 106.00 no
H36A C36 H36B 112.00 no
C37 C36 H36A 106.00 no
C33 C36 H36B 107.00 no
C33 C36 H36A 107.00 no
C36 C37 H37A 107.00 no
C36 C37 H37B 107.00 no
H37A C37 H37B 112.00 no
C38 C37 H37A 107.00 no
C38 C37 H37B 107.00 no
C38 C39 H39 120.00 no
C40 C39 H39 120.00 no
N32 C40 H40 120.00 no
C39 C40 H40 120.00 no
C42 C41 H41 120.00 no
N32 C41 H41 120.00 no
C38 C42 H42 120.00 no
C41 C42 H42 118.00 no
C2 C1 C7 120.00 no
C6 C1 C7 120.00 no
C2 C1 C6 120.00 no
C1 C2 C3 120.00 no
C2 C3 C4 120.00 no
O3 C4 C5 115.64(82) yes
O3 C4 C3 124.36(82) yes
C3 C4 C5 120.00 no
C4 C5 C6 120.00 no
C1 C6 C5 120.00 no
O1 C7 O2 124.9(12) yes
O1 C7 C1 114.98(80) yes
O2 C7 C1 120.17(89) yes
C3 C2 H2 120.00 no
C1 C2 H2 120.00 no
C2 C3 H3 120.00 no
C4 C3 H3 120.00 no
C6 C5 H5 120.00 no
C4 C5 H5 120.00 no
C5 C6 H6 120.00 no
C1 C6 H6 120.00 no
C12 C11 C17 120.00 no
C16 C11 C17 120.00 no
C12 C11 C16 120.00 no
C11 C12 C13 120.00 no
C12 C13 C14 120.00 no
O13 C14 C13 120.66(81) yes
C13 C14 C15 120.00 no
O13 C14 C15 119.34(81) yes
C14 C15 C16 120.00 no
C11 C16 C15 120.00 no
O12 C17 C11 111.31(75) yes
O11 C17 O12 127.7(11) yes
O11 C17 C11 121.02(85) yes
C11 C12 H12 120.00 no
C13 C12 H12 120.00 no
C12 C13 H13 120.00 no
C14 C13 H13 120.00 no
C14 C15 H15 120.00 no
C16 C15 H15 120.00 no
C11 C16 H16 120.00 no
C15 C16 H16 120.00 no

loop_
_geom_bond_atom_site_label_1
_geom_bond_atom_site_label_2
_geom_bond_distance
_geom_bond_publ_flag
O1 C7 1.3215(92) yes
O2 C7 1.202(10) yes
O3 C4 1.3324(63) yes
O1 H1O 0.9000 no
O3 H3O 0.9000 no
O11 C17 1.202(10) yes
O12 C17 1.3215(92) yes
O13 C14 1.3324(63) yes
O12 H12O 0.9000 no
O13 H13O 0.9000 no
N31 C31 1.3391(39) yes
N31 C35 1.3391(39) yes
N32 C41 1.3391(39) yes
N32 C40 1.3391(39) yes
C31 C32 1.3839(23) no
C32 C33 1.3839(23) no
C33 C34 1.3173(59) no
C33 C36 1.545(11) no
C34 C35 1.3839(23) no
C36 C37 1.477(13) no
C37 C38 1.563(12) no
C38 C39 1.3839(23) no
C38 C42 1.3173(59) no
C39 C40 1.3839(23) no
C41 C42 1.3839(23) no
C31 H31 0.9000 no
C32 H32 0.9000 no
C34 H34 0.9000 no
C35 H35 0.9000 no
C36 H36A 0.9000 no
C36 H36B 0.9000 no
C37 H37B 0.9000 no
C37 H37A 0.9000 no
C39 H39 0.9000 no
C40 H40 0.9000 no
C41 H41 0.9000 no
C42 H42 0.9000 no
C1 C7 1.548(11) no
C1 C6 1.3839(23) no
C1 C2 1.3839(23) no
C2 C3 1.3839(23) no
C3 C4 1.3839(23) no
C4 C5 1.3839(23) no
C5 C6 1.3839(23) no
C2 H2 0.9000 no
C3 H3 0.9000 no
C5 H5 0.9000 no
C6 H6 0.9000 no
C11 C17 1.548(11) no
C11 C12 1.3839(23) no
C11 C16 1.3839(23) no
C12 C13 1.3839(23) no
C13 C14 1.3839(23) no
C14 C15 1.3839(23) no
C15 C16 1.3839(23) no
C12 H12 0.9000 no
C13 H13 0.9000 no
C15 H15 0.9000 no
C16 H16 0.9000 no

loop_
_geom_torsion_atom_site_label_1
_geom_torsion_atom_site_label_2
_geom_torsion_atom_site_label_3
_geom_torsion_atom_site_label_4
_geom_torsion
_geom_torsion_publ_flag
C35 N31 C31 C32 0.02 no
C31 N31 C35 C34 -0.02 no
C40 N32 C41 C42 0.02 no
C41 N32 C40 C39 0.00 no
N31 C31 C32 C33 0.00 no
C31 C32 C33 C36 -180.00 no
C31 C32 C33 C34 0.00 no
C34 C33 C36 C37 27.83 no
C36 C33 C34 C35 180.00 no
C32 C33 C36 C37 -152.17 no
C32 C33 C34 C35 0.02 no
C33 C34 C35 N31 -0.02 no
C33 C36 C37 C38 180.00 no
C36 C37 C38 C42 151.29 no
C36 C37 C38 C39 -28.71 no
C42 C38 C39 C40 0.00 no
C37 C38 C39 C40 180.00 no
C37 C38 C42 C41 -179.98 no
C39 C38 C42 C41 0.00 no
C38 C39 C40 N32 0.00 no
N32 C41 C42 C38 -0.02 no
C6 C1 C2 C3 0.00 no
C7 C1 C2 C3 180.00 no
C2 C1 C6 C5 0.00 no
C7 C1 C6 C5 179.98 no
C2 C1 C7 O1 -164.73 no
C2 C1 C7 O2 15.27 no
C6 C1 C7 O1 15.27 no
C6 C1 C7 O2 -164.73 no
C1 C2 C3 C4 0.03 no
C2 C3 C4 O3 179.97 no
C2 C3 C4 C5 0.02 no
O3 C4 C5 C6 -180.00 no
C3 C4 C5 C6 0.00 no
C4 C5 C6 C1 0.00 no
C16 C11 C12 C13 0.00 no
C17 C11 C12 C13 -180.00 no
C12 C11 C16 C15 0.00 no
C17 C11 C16 C15 -180.00 no
C12 C11 C17 O11 -177.22 no
C12 C11 C17 O12 2.78 no
C16 C11 C17 O11 2.78 no
C16 C11 C17 O12 -177.22 no
C11 C12 C13 C14 0.00 no
C12 C13 C14 O13 -180.00 no
C12 C13 C14 C15 -0.02 no
O13 C14 C15 C16 -179.98 no
C13 C14 C15 C16 0.02 no
C14 C15 C16 C11 0.00 no

loop_
_cod_related_entry_id
_cod_related_entry_database
_cod_related_entry_code
1 ChemSpider 30661363
